data_2009568
loop_
_publ_author_name
'Vencato, Ivo'
'Neves, Ademir'
'Vincent, Beverly R.'
'Erasmus-Buhr, Claudia'
'Haase, Wolfgang'

_publ_section_title
;
 Synthesis and structure of the new complex Et~3~NH[Fe(tben)]
;
_journal_issue 3
_journal_name_full 'Acta Crystallographica Section C'
_journal_page_first 386
_journal_page_last 388
_journal_paper_doi 10.1107/S0108270193009758
_journal_volume 50
_journal_year 1994
_chemical_formula_analytical 'C36 H44 Fe1 N3 O4'
_chemical_formula_sum 'C36 H44 Fe N3 O4'
_chemical_formula_weight 638.6
_space_group_IT_number 14
_space_group_name_Hall '-P 2yn'
_space_group_name_H-M_alt 'P 1 21/n 1'
_symmetry_cell_setting monoclinic
_symmetry_space_group_name_H-M 'P 1 21/n 1'
_atom_type_scat_source 'Cromer & Waber (1974)'
_cell_angle_alpha 90.00
_cell_angle_beta 102.84(2)
_cell_angle_gamma 90.00
_cell_formula_units_Z 4
_cell_length_a 14.053(3)
_cell_length_b 10.781(5)
_cell_length_c 21.406(5)
_cell_measurement_reflns_used 21
_cell_measurement_temperature 294
_cell_measurement_theta_max 9.45
_cell_measurement_theta_min 4.75
_cell_volume 3162.0(18)
_computing_cell_refinement TEXSAN
_computing_data_collection 'TEXSAN (Molecular Structure Corporation, 1985, 1992)'
_computing_data_reduction TEXSAN
_computing_molecular_graphics TEXSAN
_computing_publication_material TEXSAN
_computing_structure_refinement 'DIRDIF92 (Beurskens et al., 1992)'
_computing_structure_solution 'SAPI91 (Fan Hai-Fu, 1991)'
_diffrn_measurement_device 'Rigaku AFC-7R diffractometer'
_diffrn_measurement_method '\w/2\q scans'
_diffrn_radiation_type MoK\a
_diffrn_radiation_wavelength 0.71069
_diffrn_reflns_av_R_equivalents 0.037
_diffrn_reflns_limit_h_max 16
_diffrn_reflns_limit_h_min 0
_diffrn_reflns_limit_k_max 12
_diffrn_reflns_limit_k_min 0
_diffrn_reflns_limit_l_max 24
_diffrn_reflns_limit_l_min -25
_diffrn_reflns_number 6135
_diffrn_reflns_theta_max 25
_diffrn_standards_decay_% 'standards decreased by 3.5'
_diffrn_standards_interval_time 150
_diffrn_standards_number 3
_exptl_absorpt_coefficient_mu 0.521
_exptl_absorpt_correction_type none
_exptl_crystal_colour burgundy
_exptl_crystal_density_diffrn 1.341
_exptl_crystal_description prismatic
_exptl_crystal_size_max 0.20
_exptl_crystal_size_mid 0.20
_exptl_crystal_size_min 0.20
_refine_diff_density_max 0.31
_refine_diff_density_min -0.26
_refine_ls_extinction_coef 1.149E-7(1)
_refine_ls_extinction_method 'empirical (TEXSAN; Molecular Structure Corporation, 1985, 1992)'
_refine_ls_goodness_of_fit_obs 1.31
_refine_ls_hydrogen_treatment noref
_refine_ls_number_parameters 396
_refine_ls_number_reflns 2625
_refine_ls_R_factor_obs 0.047
_refine_ls_shift/esd_max 0.001
_refine_ls_structure_factor_coef F
_refine_ls_weighting_details 'w = 1/[\s^2^(F~o~^2^)]'
_refine_ls_weighting_scheme calc
_refine_ls_wR_factor_obs 0.058
_reflns_number_observed 2625
_reflns_number_total 5885
_reflns_observed_criterion I>3\s(I)
_cod_data_source_file st1080.cif
_cod_data_source_block comp1
_cod_depositor_comments
;
The following automatic conversions were performed:

'_refine_ls_weighting_scheme' value 'w = 1/[\s^2^(F~o~^2^)]' was
changed to 'calc'. New tag '_refine_ls_weighting_details' was
created. The value of the new tag was set to 'w =
1/[\s^2^(F~o~^2^)]'.

Automatic conversion script
Id: cif_fix_values 3143 2015-03-26 13:38:13Z robertas 
;
_cod_original_cell_volume 3161.0(10)
_cod_original_sg_symbol_H-M 'P 21/n'
_cod_original_formula_sum 'C36 H44 Fe1 N3 O4'
_cod_database_code 2009568

loop_
_space_group_symop_id
_space_group_symop_operation_xyz
1 x,y,z
2 -x+1/2,y+1/2,-z+1/2
3 -x,-y,-z
4 x+1/2,-y+1/2,z+1/2

loop_
_atom_site_aniso_label
_atom_site_aniso_U_11
_atom_site_aniso_U_22
_atom_site_aniso_U_33
_atom_site_aniso_U_12
_atom_site_aniso_U_13
Fe 0.0361(4) 0.0375(4) 0.0456(5) 0.0001(4) 0.0119(3)
O(1) 0.046(2) 0.052(2) 0.046(2) 0.008(2) 0.008(2)
O(2) 0.038(2) 0.061(3) 0.056(2) -0.003(2) 0.008(2)
O(3) 0.050(2) 0.037(2) 0.051(2) 0.000(2) 0.020(2)
O(4) 0.046(2) 0.044(2) 0.065(3) 0.007(2) 0.016(2)
N(1) 0.037(2) 0.043(3) 0.044(3) 0.004(2) 0.011(2)
N(2) 0.045(3) 0.035(3) 0.044(3) -0.003(2) 0.011(2)
N(3) 0.115(6) 0.115(6) 0.091(5) -0.057(5) 0.073(4)
C(1) 0.038(3) 0.050(4) 0.062(4) 0.003(3) 0.019(3)
C(2) 0.044(3) 0.050(4) 0.056(4) -0.004(3) 0.023(3)
C(3) 0.061(4) 0.050(4) 0.047(3) -0.001(3) 0.007(3)
C(4) 0.055(4) 0.040(4) 0.056(4) 0.001(3) -0.002(3)
C(5) 0.069(5) 0.052(4) 0.065(4) 0.011(3) -0.005(4)
C(6) 0.067(5) 0.067(5) 0.088(6) -0.001(4) -0.027(4)
C(7) 0.043(4) 0.067(5) 0.106(6) -0.006(3) -0.012(4)
C(8) 0.040(3) 0.057(4) 0.084(5) -0.002(3) 0.007(3)
C(9) 0.041(3) 0.039(3) 0.062(4) 0.006(3) 0.003(3)
C(10) 0.058(4) 0.037(4) 0.058(4) -0.004(3) 0.018(3)
C(11) 0.040(3) 0.039(3) 0.055(4) -0.004(3) 0.014(3)
C(12) 0.048(4) 0.045(4) 0.073(4) -0.002(3) 0.017(3)
C(13) 0.065(4) 0.039(4) 0.085(5) 0.008(3) 0.018(4)
C(14) 0.056(4) 0.051(4) 0.085(5) 0.012(3) 0.024(4)
C(15) 0.054(4) 0.051(4) 0.054(4) 0.000(3) 0.020(3)
C(16) 0.038(3) 0.034(3) 0.058(4) -0.002(3) 0.020(3)
C(17) 0.041(3) 0.045(4) 0.059(4) 0.006(3) 0.010(3)
C(18) 0.049(4) 0.043(3) 0.043(3) -0.002(3) 0.007(3)
C(19) 0.047(4) 0.082(5) 0.058(4) -0.010(3) 0.004(3)
C(20) 0.079(5) 0.085(5) 0.040(4) -0.029(4) 0.000(3)
C(21) 0.082(5) 0.059(4) 0.050(4) -0.013(4) 0.017(4)
C(22) 0.063(4) 0.043(4) 0.052(4) -0.004(3) 0.014(3)
C(23) 0.050(4) 0.036(3) 0.034(3) -0.001(3) 0.008(3)
C(24) 0.041(3) 0.045(4) 0.053(4) -0.008(3) 0.011(3)
C(25) 0.063(4) 0.036(3) 0.043(3) -0.006(3) 0.016(3)
C(26) 0.070(4) 0.054(4) 0.055(4) -0.018(3) 0.025(3)
C(27) 0.125(7) 0.056(4) 0.059(4) -0.015(5) 0.044(5)
C(28) 0.134(7) 0.041(4) 0.047(4) 0.002(4) 0.014(5)
C(29) 0.084(5) 0.040(4) 0.049(4) 0.007(3) 0.007(3)
C(30) 0.061(4) 0.031(3) 0.047(3) 0.001(3) 0.010(3)
C(31) 0.270(10) 0.058(6) 0.140(10) 0.018(7) 0.160(10)
C(32) 0.230(10) 0.094(8) 0.071(6) 0.057(8) 0.027(7)
C(33) 0.095(6) 0.108(7) 0.098(6) 0.009(5) 0.037(5)
C(34) 0.117(7) 0.117(7) 0.147(8) 0.039(6) 0.056(6)
C(35a) 0.075(4) ? ? ? ?
C(35) 0.069(4) ? ? ? ?
C(36a) 0.073(4) ? ? ? ?
C(36) 0.094(5) ? ? ? ?

loop_
_atom_site_label
_atom_site_fract_x
_atom_site_fract_y
_atom_site_fract_z
Fe 0.46689(5) 0.02001(7) 0.21446(4)
O(1) 0.4836(3) 0.1002(3) 0.2961(2)
O(2) 0.3271(2) 0.0079(3) 0.1853(2)
O(3) 0.4719(2) -0.1427(3) 0.2647(2)
O(4) 0.4668(3) 0.1736(3) 0.1656(2)
N(1) 0.6296(3) 0.0190(4) 0.2268(2)
N(2) 0.4782(3) -0.0957(4) 0.1302(2)
N(3) 0.6634(5) 0.1029(7) 0.6522(3)
C(1) 0.6526(4) -0.0838(5) 0.1855(3)
C(2) 0.5803(4) -0.0912(5) 0.1223(3)
C(3) 0.4117(4) -0.0407(5) 0.0722(3)
C(4) 0.3069(4) -0.0401(5) 0.0727(3)
C(5) 0.2403(5) -0.0682(6) 0.0160(3)
C(6) 0.1415(6) -0.0681(7) 0.0116(4)
C(7) 0.1055(4) -0.0420(7) 0.0640(4)
C(8) 0.1677(4) -0.0162(6) 0.1216(3)
C(9) 0.2705(4) -0.0139(5) 0.1281(3)
C(10) 0.4436(4) -0.2262(5) 0.1351(3)
C(11) 0.4935(4) -0.3022(5) 0.1911(3)
C(12) 0.5209(4) -0.4239(6) 0.1828(3)
C(13) 0.5541(4) -0.5024(5) 0.2339(3)
C(14) 0.5610(4) -0.4586(6) 0.2953(3)
C(15) 0.5357(4) -0.3383(6) 0.3051(3)
C(16) 0.4997(4) -0.2576(5) 0.2543(3)
C(17) 0.6719(4) -0.0119(5) 0.2949(3)
C(18) 0.6547(4) 0.0856(5) 0.3418(2)
C(19) 0.7336(4) 0.1285(6) 0.3896(3)
C(20) 0.7217(5) 0.2160(7) 0.4346(3)
C(21) 0.6294(5) 0.2643(6) 0.4317(3)
C(22) 0.5511(4) 0.2239(5) 0.3851(3)
C(23) 0.5618(4) 0.1352(5) 0.3398(2)
C(24) 0.6706(4) 0.1416(5) 0.2123(3)
C(25) 0.6265(4) 0.2006(5) 0.1489(2)
C(26) 0.6874(4) 0.2500(6) 0.1120(3)
C(27) 0.6487(7) 0.3195(6) 0.0584(3)
C(28) 0.5504(7) 0.3398(6) 0.0409(3)
C(29) 0.4882(5) 0.2899(5) 0.0765(3)
C(30) 0.5255(4) 0.2198(5) 0.1312(3)
C(31) 0.6100(10) 0.1786(8) 0.5960(6)
C(32) 0.5120(10) 0.1200(10) 0.5687(4)
C(33) 0.6813(6) -0.0250(8) 0.6364(4)
C(34) 0.7422(7) -0.0395(9) 0.5858(5)
C(35a) 0.7400(10) 0.2070(10) 0.6738(7)
C(35) 0.7830(10) 0.1250(10) 0.6994(7)
C(36a) 0.7650(10) 0.2330(10) 0.7437(7)
C(36) 0.7980(10) 0.177(2) 0.7365(9)
H(1) 0.7157 -0.0702 0.1777
H(2) 0.6519 -0.1602 0.2075
H(3) 0.5879 -0.0203 0.0975
H(4) 0.5930 -0.1640 0.1005
H(5) 0.4314 0.0427 0.0683
H(6) 0.4197 -0.0867 0.0359
H(7) 0.2642 -0.0881 -0.0210
H(8) 0.0981 -0.0863 -0.0281
H(9) 0.0370 -0.0418 0.0608
H(10) 0.1414 0.0006 0.1579
H(11) 0.3764 -0.2221 0.1361
H(12) 0.4505 -0.2687 0.0975
H(13) 0.5166 -0.4539 0.1405
H(14) 0.5719 -0.5854 0.2269
H(15) 0.5832 -0.5119 0.3310
H(16) 0.5430 -0.3090 0.3478
H(17) 0.6437 -0.0875 0.3047
H(18) 0.7403 -0.0224 0.3000
H(19) 0.7970 0.0965 0.3909
H(20) 0.7758 0.2424 0.4669
H(21) 0.6200 0.3254 0.4617
H(22) 0.4882 0.2574 0.3840
H(23) 0.7382 0.1298 0.2140
H(24) 0.6629 0.1980 0.2449
H(25) 0.7557 0.2357 0.1239
H(26) 0.6906 0.3534 0.0336
H(27) 0.5244 0.3885 0.0040
H(28) 0.4198 0.3036 0.0635
H(29) 0.6003 0.2605 0.6098
H(30) 0.6471 0.1814 0.5640
H(31) 0.4784 0.1676 0.5335
H(32) 0.4753 0.1165 0.6007
H(33) 0.5220 0.0381 0.5546
H(34) 0.7148 -0.0653 0.6745
H(35) 0.6201 -0.0643 0.6209
H(36) 0.8044 -0.0022 0.6008
H(37) 0.7098 -0.0001 0.5472
H(38) 0.7504 -0.1251 0.5779
H(39) 0.6240 0.1229 0.6815

loop_
_geom_angle_atom_site_label_1
_geom_angle_atom_site_label_2
_geom_angle_atom_site_label_3
_geom_angle
_geom_angle_publ_flag
O(1) Fe O(2) 103.60(10) yes
O(1) Fe O(3) 85.70(10) yes
O(1) Fe O(4) 95.2(2) yes
O(1) Fe N(1) 88.90(10) yes
O(1) Fe N(2) 167.00(10) yes
O(2) Fe O(3) 91.50(10) yes
O(2) Fe O(4) 90.3(2) yes
O(2) Fe N(1) 167.40(10) yes
O(2) Fe N(2) 87.2(2) yes
O(3) Fe O(4) 177.80(10) yes
O(3) Fe N(1) 91.10(10) yes
O(3) Fe N(2) 86.90(10) yes
O(4) Fe N(1) 86.9(2) yes
O(4) Fe N(2) 91.9(2) yes
N(1) Fe N(2) 80.70(10) yes
Fe O(1) C(23) 133.2(3) no
Fe O(2) C(9) 132.1(3) no
Fe O(3) C(16) 133.2(3) no
Fe O(4) C(30) 133.7(3) no
Fe N(1) C(1) 106.4(3) no
Fe N(1) C(17) 106.9(3) no
Fe N(1) C(24) 113.5(3) no
Fe N(2) C(3) 107.8(3) no
Fe N(2) C(10) 112.8(3) no
C(1) N(1) C(17) 108.8(4) no
C(1) N(1) C(24) 112.8(4) no
C(2) N(2) C(3) 109.4(4) no
C(2) N(2) C(10) 112.1(4) no
C(3) N(2) C(10) 106.0(4) no
C(31) N(3) C(35a) 92.1(9) no
C(31) N(3) C(33) 114.2(6) no
C(31) N(3) C(35) 128.5(8) no
C(33) N(3) C(35a) 127.6(8) no
C(33) N(3) C(35) 93.9(7) no
C(17) N(1) C(24) 108.2(4) no
Fe N(2) C(2) 108.6(3) no
N(1) C(1) C(2) 112.3(4) no
N(2) C(2) C(1) 112.1(4) no
N(2) C(3) C(4) 115.8(5) no
C(3) C(4) C(5) 118.1(6) no
C(3) C(4) C(9) 123.5(5) no
C(5) C(4) C(9) 118.3(6) no
C(4) C(5) C(6) 122.2(6) no
C(5) C(6) C(7) 120.1(6) no
C(6) C(7) C(8) 120.3(6) no
C(7) C(8) C(9) 121.5(6) no
O(2) C(9) C(4) 123.6(5) no
O(2) C(9) C(8) 118.9(5) no
C(4) C(9) C(8) 117.5(5) no
N(2) C(10) C(11) 117.9(5) no
C(10) C(11) C(12) 120.6(5) no
C(10) C(11) C(16) 119.9(5) no
C(12) C(11) C(16) 118.9(5) no
C(11) C(12) C(13) 122.1(6) no
C(12) C(13) C(14) 119.0(5) no
C(13) C(14) C(15) 120.1(6) no
C(14) C(15) C(16) 122.1(5) no
O(3) C(16) C(11) 121.1(5) no
O(3) C(16) C(15) 121.2(5) no
C(11) C(16) C(15) 117.7(5) no
N(1) C(17) C(18) 114.1(4) no
C(17) C(18) C(19) 119.7(5) no
C(17) C(18) C(23) 122.0(5) no
C(19) C(18) C(23) 118.3(5) no
C(18) C(19) C(20) 122.1(6) no
C(19) C(20) C(21) 118.7(5) no
C(20) C(21) C(22) 120.1(6) no
C(21) C(22) C(23) 121.8(5) no
O(1) C(23) C(18) 122.1(5) no
O(1) C(23) C(22) 119.0(5) no
C(18) C(23) C(22) 118.9(5) no
N(1) C(24) C(25) 117.3(4) no
C(24) C(25) C(26) 119.5(5) no
C(24) C(25) C(30) 119.8(5) no
C(26) C(25) C(30) 120.2(5) no
C(25) C(26) C(27) 120.2(6) no
C(26) C(27) C(28) 120.2(6) no
C(27) C(28) C(29) 120.5(6) no
C(28) C(29) C(30) 120.4(6) no
O(4) C(30) C(25) 121.0(5) no
O(4) C(30) C(29) 120.5(6) no
C(25) C(30) C(29) 118.5(5) no
N(3) C(31) C(32) 109.3(7) no
N(3) C(33) C(34) 114.4(6) no
N(3) C(35) C(36) 124(2) no
N(3) C(35a) C(36a) 116.0(10) no

loop_
_geom_bond_atom_site_label_1
_geom_bond_atom_site_label_2
_geom_bond_distance
_geom_bond_publ_flag
Fe O(1) 1.917(3) yes
Fe O(2) 1.930(3) yes
Fe O(3) 2.050(4) yes
Fe O(4) 1.958(4) yes
Fe N(1) 2.243(4) yes
Fe N(2) 2.227(4) yes
N(1) C(1) 1.496(6) yes
N(2) C(2) 1.481(6) yes
C(1) C(2) 1.502(7) yes
O(1) C(23) 1.329(6) no
O(2) C(9) 1.324(6) no
O(3) C(16) 1.333(6) no
O(4) C(30) 1.319(6) no
N(1) C(17) 1.485(7) no
N(1) C(24) 1.502(6) no
N(2) C(3) 1.500(6) no
N(2) C(10) 1.499(7) no
N(3) C(31) 1.510(10) no
N(3) C(33) 1.450(10) no
N(3) C(35a) 1.550(10) no
N(3) C(35) 1.77(2) no
C(3) C(4) 1.476(8) no
C(4) C(5) 1.392(8) no
C(4) C(9) 1.420(8) no
C(5) C(6) 1.372(9) no
C(6) C(7) 1.360(10) no
C(35a) C(36a) 1.480(10) no
C(7) C(8) 1.371(9) no
C(8) C(9) 1.420(7) no
C(10) C(11) 1.494(7) no
C(11) C(12) 1.389(7) no
C(11) C(16) 1.420(7) no
C(12) C(13) 1.380(8) no
C(13) C(14) 1.381(8) no
C(14) C(15) 1.373(8) no
C(15) C(16) 1.397(7) no
C(17) C(18) 1.509(7) no
C(18) C(19) 1.409(7) no
C(18) C(23) 1.403(7) no
C(19) C(20) 1.386(9) no
C(20) C(21) 1.386(8) no
C(21) C(22) 1.381(8) no
C(22) C(23) 1.394(7) no
C(24) C(25) 1.501(7) no
C(25) C(26) 1.392(7) no
C(25) C(30) 1.402(7) no
C(26) C(27) 1.377(9) no
C(27) C(28) 1.370(10) no
C(28) C(29) 1.390(10) no
C(29) C(30) 1.395(7) no
C(31) C(32) 1.510(10) no
C(33) C(34) 1.530(10) no
C(35) C(36) 0.96(2) no
